data_1517884
loop_
_publ_author_name
'Zhang, Zuolun'
'Edkins, Robert M.'
'Nitsch, J\"orn'
'Fucke, Katharina'
'Steffen, Andreas'
'Longobardi, Lauren E.'
'Stephan, Douglas W.'
'Lambert, Christoph'
'Marder, Todd B.'

_publ_section_title
;
 Optical and electronic properties of air-stable organoboron compounds
 with strongly electron-accepting bis(fluoromesityl)boryl groups
;
_journal_issue 1
_journal_name_full 'Chem. Sci.'
_journal_page_first 308
_journal_paper_doi 10.1039/C4SC02410A
_journal_volume 6
_journal_year 2015
_chemical_absolute_configuration unk
_chemical_formula_moiety 'C36 H18 B F18 N'
_chemical_formula_sum 'C36 H18 B F18 N'
_chemical_formula_weight 817.35
_space_group_crystal_system tetragonal
_space_group_IT_number 80
_space_group_name_Hall 'I 4bw'
_space_group_name_H-M_alt 'I 41'
_symmetry_space_group_name_Hall 'I 4bw'
_symmetry_space_group_name_H-M 'I 41'
_atom_sites_solution_primary direct
_audit_creation_date 2013-08-05
_audit_creation_method
;
  Olex2 1.2-beta
  (compiled Apr 23 2013 17:59:47, GUI svn.r4466)
;
_cell_angle_alpha 90
_cell_angle_beta 90
_cell_angle_gamma 90
_cell_formula_units_Z 16
_cell_length_a 23.5023(11)
_cell_length_b 23.5023(11)
_cell_length_c 25.1820(12)
_cell_measurement_reflns_used 9958
_cell_measurement_temperature 100
_cell_measurement_theta_max 27.02
_cell_measurement_theta_min 2.45
_cell_volume 13909.5(11)
_computing_molecular_graphics
;
O. V. Dolomanov, L. J. Bourhis, R. J. Gildea, J. A. K. Howard and H. Puschmann,
OLEX2: a complete structure solution, refinement and analysis program.
J. Appl. Cryst. (2009). 42, 339-341.
;
_computing_publication_material
;
O. V. Dolomanov, L. J. Bourhis, R. J. Gildea, J. A. K. Howard and H. Puschmann,
OLEX2: a complete structure solution, refinement and analysis program.
J. Appl. Cryst. (2009). 42, 339-341.
;
_computing_structure_refinement
;
olex2.refine (L.J. Bourhis, O.V. Dolomanov, R.J. Gildea, J.A.K. Howard,
H. Puschmann, in preparation, 2011)
;
_computing_structure_solution
;
XS, G.M. Sheldrick, Acta Cryst.
(2008). A64, 112-122
;
_diffrn_ambient_temperature 100
_diffrn_detector 'Bruker PHOTON area detector'
_diffrn_detector_area_resol_mean 7.9
_diffrn_detector_type 'CCD area detector'
_diffrn_measured_fraction_theta_full 0.9982
_diffrn_measured_fraction_theta_max 0.9982
_diffrn_measurement_device 'three-circle diffractometer'
_diffrn_measurement_device_type 'Bruker PHOTON area detector'
_diffrn_measurement_method '\w and \f scans'
_diffrn_radiation_monochromator 'mirror optics'
_diffrn_radiation_probe x-ray
_diffrn_radiation_type 'Mo K\a'
_diffrn_radiation_wavelength 0.71073
_diffrn_radiation_xray_symbol K-L~3~
_diffrn_reflns_av_R_equivalents 0.0501
_diffrn_reflns_av_unetI/netI 0.0586
_diffrn_reflns_limit_h_max 30
_diffrn_reflns_limit_h_min -26
_diffrn_reflns_limit_k_max 30
_diffrn_reflns_limit_k_min -23
_diffrn_reflns_limit_l_max 32
_diffrn_reflns_limit_l_min -32
_diffrn_reflns_number 46880
_diffrn_reflns_theta_full 25.9910
_diffrn_reflns_theta_max 25.99
_diffrn_reflns_theta_min 2.37
_diffrn_source 'microfocus sealed X-ray tube'
_diffrn_standards_number 0
_exptl_absorpt_coefficient_mu 0.159
_exptl_absorpt_correction_T_max 1.0000
_exptl_absorpt_correction_T_min 0.9326
_exptl_absorpt_correction_type numerical
_exptl_absorpt_process_details
;
SADABS-2012/1 (Bruker,2012) was used for absorption correction.
wR2(int) was 0.0820 before and 0.0529 after correction.
The Ratio of minimum to maximum transmission is 0.9326.
The \l/2 correction factor is 0.0015.
;
_exptl_crystal_colour 'clear orange'
_exptl_crystal_colour_lustre clear
_exptl_crystal_colour_primary orange
_exptl_crystal_density_diffrn 1.5611
_exptl_crystal_description prism
_exptl_crystal_F_000 6534.5067
_exptl_crystal_preparation 'cut and soaked in perfluoro polyether oil'
_exptl_crystal_size_max 0.277
_exptl_crystal_size_mid 0.241
_exptl_crystal_size_min 0.12
_refine_diff_density_max 1.6233
_refine_diff_density_min -0.4478
_refine_diff_density_rms 0.1217
_refine_ls_abs_structure_details 'Flack, H. D. (1983). Acta Cryst. A39, 876-881.'
_refine_ls_abs_structure_Flack 0.3(5)
_refine_ls_d_res_high 0.8109
_refine_ls_d_res_low 8.5909
_refine_ls_goodness_of_fit_ref 1.0630
_refine_ls_hydrogen_treatment constr
_refine_ls_matrix_type full
_refine_ls_number_constraints 72
_refine_ls_number_parameters 1008
_refine_ls_number_reflns 13657
_refine_ls_number_restraints 0
_refine_ls_restrained_S_all 1.0630
_refine_ls_R_factor_all 0.0852
_refine_ls_R_factor_gt 0.0628
_refine_ls_shift/su_max 0.0002
_refine_ls_shift/su_mean 0.0000
_refine_ls_structure_factor_coef Fsqd
_refine_ls_weighting_details 'w=1/[\s^2^(Fo^2^)+(0.1273P)^2^+8.9191P] where P=(Fo^2^+2Fc^2^)/3'
_refine_ls_weighting_scheme calc
_refine_ls_wR_factor_ref 0.1952
_reflns_Friedel_coverage 0.997
_reflns_limit_h_max 28
_reflns_limit_h_min -28
_reflns_limit_k_max 28
_reflns_limit_k_min -28
_reflns_limit_l_max 31
_reflns_limit_l_min -31
_reflns_number_gt 10671
_reflns_number_total 13657
_reflns_threshold_expression I>=2u(I)
_cod_data_source_file c4sc02410a2.cif
_cod_data_source_block 13S091
_cod_depositor_comments
;
The following automatic conversions were performed:

'_diffrn_radiation_probe' value 'X-ray' changed to 'x-ray' according
to
/usr/data/users/saulius/crontab/automatic-downloads/rss-feeds/RSC/lib/dictionaries/cif_core.dic
dictionary named 'cif_core.dic' version 2.4.2 from 2011-04-26.

Automatic conversion script
Id: cif_fix_values 2827 2014-09-09 07:05:25Z andrius 

 Adding full bibliography for 1517881--1517885.cif.
;
_cod_database_code 1517884
_olex2_refinement_description
;
1. Fixed Uiso
 At 1.2 times of:
  All C(H) groups
2.a Aromatic/amide H refined with riding coordinates:
 C34B(H34B), C21B(H21B), C24B(H24B), C36B(H36B), C12B(H12B), C20B(H20B),
 C14B(H14B), C23B(H23B), C3B(H3B), C29B(H29B), C35B(H35B), C33B(H33B), C5B(H5B),
  C30B(H30B), C32B(H32B), C28B(H28B), C26B(H26B), C27B(H27B), C5A(H5A),
 C12A(H12A), C35A(H35A), C36A(H36A), C26A(H26A), C20A(H20A), C32A(H32A),
 C28A(H28A), C33A(H33A), C14A(H14A), C27A(H27A), C23A(H23A), C24A(H24A),
 C34A(H34A), C30A(H30A), C3A(H3A), C21A(H21A), C29A(H29A)
;

loop_
_space_group_symop_id
_space_group_symop_operation_xyz
1 x,y,z
2 -y+1/2,x,z+3/4
3 y+1/2,-x,z+3/4
4 -x,-y,z
5 x+1/2,y+1/2,z+1/2
6 -y+1,x+1/2,z+5/4
7 y+1,-x+1/2,z+5/4
8 -x+1/2,-y+1/2,z+1/2

loop_
_atom_site_label
_atom_site_type_symbol
_atom_site_fract_x
_atom_site_fract_y
_atom_site_fract_z
_atom_site_U_iso_or_equiv
_atom_site_adp_type
_atom_site_occupancy
_atom_site_refinement_flags_posn
_atom_site_disorder_group
F18B F 0.14587(11) 0.28705(11) 0.59418(10) 0.0247(6) Uani 1.000000 . .
F9B F 0.11178(13) 0.24171(12) 0.68589(12) 0.0340(7) Uani 1.000000 . .
F17B F 0.17149(14) 0.32481(11) 0.52037(12) 0.0371(7) Uani 1.000000 . .
F7B F 0.04924(13) 0.17689(15) 0.70126(14) 0.0440(8) Uani 1.000000 . .
F8B F 0.07681(11) 0.19250(12) 0.62165(12) 0.0306(7) Uani 1.000000 . .
F15B F 0.10519(13) 0.22493(14) 0.35127(11) 0.0385(7) Uani 1.000000 . .
F13B F 0.08423(14) 0.13585(13) 0.35567(12) 0.0391(7) Uani 1.000000 . .
C17B C 0.08145(19) 0.1853(2) 0.3817(2) 0.0286(11) Uani 1.000000 . .
N1B N 0.38279(17) 0.34115(17) 0.59298(16) 0.0251(9) Uani 1.000000 . .
F16B F 0.08313(13) 0.31087(13) 0.53747(14) 0.0421(8) Uani 1.000000 . .
F11B F 0.12964(17) 0.06607(12) 0.58015(13) 0.0493(9) Uani 1.000000 . .
C4B C 0.1827(2) 0.0770(2) 0.7372(2) 0.0339(13) Uani 1.000000 . .
C31B C 0.41107(18) 0.35604(19) 0.64156(18) 0.0194(9) Uani 1.000000 . .
F5B F 0.1656(4) 0.0698(2) 0.82808(19) 0.153(4) Uani 1.000000 . 1
C34B C 0.4666(2) 0.3860(2) 0.7349(2) 0.0281(11) Uani 1.000000 . .
H34B H 0.4854(2) 0.3964(2) 0.7669(2) 0.0337(13) Uiso 1.000000 R .
F14B F 0.02648(12) 0.19936(18) 0.38512(13) 0.0506(10) Uani 1.000000 . .
C10B C 0.15700(17) 0.17950(18) 0.53927(18) 0.0183(9) Uani 1.000000 . .
C21B C 0.31689(17) 0.28056(19) 0.54416(18) 0.0208(9) Uani 1.000000 . .
H21B H 0.33383(17) 0.29143(19) 0.51144(18) 0.0250(11) Uiso 1.000000 R .
F3B F 0.30551(16) 0.04475(15) 0.62992(15) 0.0560(10) Uani 1.000000 . .
C24B C 0.26899(18) 0.2455(2) 0.63929(18) 0.0214(10) Uani 1.000000 . .
H24B H 0.25387(18) 0.2328(2) 0.67221(18) 0.0257(12) Uiso 1.000000 R .
C1B C 0.18845(18) 0.14349(19) 0.64392(18) 0.0193(9) Uani 1.000000 . .
C36B C 0.43760(19) 0.3143(2) 0.6720(2) 0.0242(10) Uani 1.000000 . .
H36B H 0.43730(19) 0.2757(2) 0.6608(2) 0.0291(12) Uiso 1.000000 R .
C12B C 0.12226(18) 0.13064(19) 0.45856(19) 0.0205(9) Uani 1.000000 . .
H12B H 0.11657(18) 0.09636(19) 0.43929(19) 0.0246(11) Uiso 1.000000 R .
C22B C 0.33792(17) 0.30234(19) 0.59226(17) 0.0180(9) Uani 1.000000 . .
C20B C 0.27124(19) 0.2431(2) 0.54466(18) 0.0243(10) Uani 1.000000 . .
H20B H 0.25693(19) 0.2295(2) 0.51173(18) 0.0291(12) Uiso 1.000000 R .
C14B C 0.11321(18) 0.23184(19) 0.46511(19) 0.0212(10) Uani 1.000000 . .
H14B H 0.10048(18) 0.26686(19) 0.45048(19) 0.0255(12) Uiso 1.000000 R .
C2B C 0.2320(2) 0.1058(2) 0.65821(19) 0.0247(10) Uani 1.000000 . .
C23B C 0.31268(18) 0.2834(2) 0.63983(18) 0.0213(10) Uani 1.000000 . .
H23B H 0.32645(18) 0.2973(2) 0.67284(18) 0.0255(12) Uiso 1.000000 R .
F6B F 0.1475(3) -0.0006(2) 0.7833(2) 0.121(3) Uani 1.000000 . 1
C3B C 0.2288(2) 0.0720(2) 0.7043(2) 0.0279(11) Uani 1.000000 . .
H3B H 0.2583(2) 0.0459(2) 0.7125(2) 0.0335(13) Uiso 1.000000 R .
C16B C 0.1541(2) 0.0703(2) 0.5327(2) 0.0305(12) Uani 1.000000 . .
B1B B 0.1955(2) 0.1816(2) 0.5914(2) 0.0177(10) Uani 1.000000 . .
C29B C 0.4761(3) 0.4032(3) 0.4898(2) 0.0419(14) Uani 1.000000 . .
H29B H 0.5155(3) 0.4046(3) 0.4815(2) 0.0503(17) Uiso 1.000000 R .
C15B C 0.13716(17) 0.23063(18) 0.51525(18) 0.0176(9) Uani 1.000000 . .
C35B C 0.46469(19) 0.3298(2) 0.7193(2) 0.0297(11) Uani 1.000000 . .
H35B H 0.48188(19) 0.3015(2) 0.7409(2) 0.0356(14) Uiso 1.000000 R .
C19B C 0.24521(18) 0.22429(19) 0.59196(19) 0.0213(10) Uani 1.000000 . .
C33B C 0.4409(2) 0.4276(2) 0.7035(2) 0.0297(11) Uani 1.000000 . .
H33B H 0.4428(2) 0.4665(2) 0.7137(2) 0.0357(14) Uiso 1.000000 R .
F1B F 0.28619(14) 0.11408(15) 0.57759(12) 0.0494(9) Uani 1.000000 . .
C18B C 0.13538(19) 0.28756(19) 0.54246(18) 0.0212(10) Uani 1.000000 . .
F4B F 0.2279(2) 0.0197(4) 0.8009(3) 0.152(3) Uani 1.000000 . 1
C6B C 0.14254(19) 0.14616(19) 0.67985(19) 0.0220(10) Uani 1.000000 . .
C11B C 0.14542(18) 0.12871(19) 0.50977(19) 0.0205(9) Uani 1.000000 . .
C5B C 0.1400(2) 0.1141(2) 0.7258(2) 0.0276(11) Uani 1.000000 . .
H5B H 0.1086(2) 0.1180(2) 0.7493(2) 0.0331(13) Uiso 1.000000 R .
C7B C 0.2872(2) 0.0981(3) 0.6284(2) 0.0392(14) Uani 1.000000 . .
F12B F 0.13155(16) 0.03064(12) 0.50341(13) 0.0467(8) Uani 1.000000 . .
C30B C 0.4577(2) 0.3721(2) 0.5337(2) 0.0296(11) Uani 1.000000 . .
H30B H 0.4844(2) 0.3518(2) 0.5547(2) 0.0355(13) Uiso 1.000000 R .
F10B F 0.20803(15) 0.05795(15) 0.54161(17) 0.0620(10) Uani 1.000000 . .
C25B C 0.4004(2) 0.37077(18) 0.54644(18) 0.0225(10) Uani 1.000000 . .
C32B C 0.41255(19) 0.4124(2) 0.6575(2) 0.0239(10) Uani 1.000000 . .
H32B H 0.39403(19) 0.4407(2) 0.6369(2) 0.0287(12) Uiso 1.000000 R .
C13B C 0.10775(18) 0.1818(2) 0.43609(18) 0.0214(10) Uani 1.000000 . .
F2B F 0.32869(13) 0.13054(17) 0.65102(15) 0.0549(9) Uani 1.000000 . .
C8B C 0.1803(3) 0.0424(2) 0.7867(3) 0.0432(14) Uani 1.000000 . .
C28B C 0.4380(3) 0.4315(2) 0.4585(2) 0.0405(14) Uani 1.000000 . .
H28B H 0.4509(3) 0.4527(2) 0.4286(2) 0.0486(17) Uiso 1.000000 R .
C26B C 0.3616(2) 0.4004(2) 0.5155(2) 0.0332(12) Uani 1.000000 . .
H26B H 0.3224(2) 0.4010(2) 0.5247(2) 0.0398(14) Uiso 1.000000 R .
C9B C 0.0950(2) 0.1891(2) 0.6716(2) 0.0265(11) Uani 1.000000 . .
C27B C 0.3808(3) 0.4293(2) 0.4706(2) 0.0414(15) Uani 1.000000 . .
H27B H 0.3542(3) 0.4477(2) 0.4480(2) 0.0497(17) Uiso 1.000000 R .
F18A F 0.34964(11) 0.71752(10) 0.46011(10) 0.0238(6) Uani 1.000000 . .
F8A F 0.42392(11) 0.80664(13) 0.43233(12) 0.0321(7) Uani 1.000000 . .
F17A F 0.32208(13) 0.68012(11) 0.53359(12) 0.0329(7) Uani 1.000000 . .
F9A F 0.38672(13) 0.75893(12) 0.36773(12) 0.0350(7) Uani 1.000000 . .
C22A C 0.16327(17) 0.70895(17) 0.46435(19) 0.0184(9) Uani 1.000000 . .
F13A F 0.41595(13) 0.85451(12) 0.70501(11) 0.0337(7) Uani 1.000000 . .
C13A C 0.39299(17) 0.81440(18) 0.62227(18) 0.0186(9) Uani 1.000000 . .
F15A F 0.39109(13) 0.76704(14) 0.70448(12) 0.0379(7) Uani 1.000000 . .
F14A F 0.47215(11) 0.79149(14) 0.67388(12) 0.0372(7) Uani 1.000000 . .
C5A C 0.3614(2) 0.88489(19) 0.3268(2) 0.0244(10) Uani 1.000000 . .
H5A H 0.3912(2) 0.87836(19) 0.3021(2) 0.0293(12) Uiso 1.000000 R .
C6A C 0.36006(18) 0.85488(18) 0.37489(18) 0.0201(10) Uani 1.000000 . .
C25A C 0.10555(19) 0.63674(17) 0.51098(19) 0.0199(9) Uani 1.000000 . .
C10A C 0.34684(17) 0.82498(17) 0.51811(17) 0.0147(9) Uani 1.000000 . .
C9A C 0.4059(2) 0.8103(2) 0.3816(2) 0.0288(11) Uani 1.000000 . .
F7A F 0.45152(12) 0.82116(14) 0.35214(14) 0.0431(8) Uani 1.000000 . .
F16A F 0.41045(13) 0.68845(12) 0.51660(13) 0.0375(8) Uani 1.000000 . .
C12A C 0.38227(19) 0.86702(19) 0.60088(19) 0.0218(9) Uani 1.000000 . .
H12A H 0.38903(19) 0.90019(19) 0.62149(19) 0.0261(11) Uiso 1.000000 R .
N1A N 0.12056(15) 0.66781(15) 0.46434(15) 0.0191(8) Uani 1.000000 . .
C35A C 0.0392(2) 0.6724(2) 0.3376(2) 0.0295(11) Uani 1.000000 . .
H35A H 0.0215(2) 0.6997(2) 0.3152(2) 0.0354(13) Uiso 1.000000 R .
C36A C 0.06550(19) 0.6899(2) 0.3840(2) 0.0250(10) Uani 1.000000 . .
H36A H 0.06474(19) 0.7289(2) 0.3938(2) 0.0300(13) Uiso 1.000000 R .
B1A B 0.3083(2) 0.8255(2) 0.4652(2) 0.0173(10) Uani 1.000000 . .
C26A C 0.1467(2) 0.61232(19) 0.54327(19) 0.0256(10) Uani 1.000000 . .
H26A H 0.1858(2) 0.61622(19) 0.53450(19) 0.0307(12) Uiso 1.000000 R .
C1A C 0.31730(18) 0.86253(18) 0.41271(18) 0.0179(9) Uani 1.000000 . .
C8A C 0.3206(2) 0.9579(2) 0.2643(2) 0.0325(12) Uani 1.000000 . .
C20A C 0.22770(18) 0.76921(19) 0.51264(18) 0.0197(9) Uani 1.000000 . .
H20A H 0.24109(18) 0.78306(19) 0.54581(18) 0.0236(11) Uiso 1.000000 R .
C32A C 0.09210(19) 0.5938(2) 0.4028(2) 0.0244(10) Uani 1.000000 . .
H32A H 0.11037(19) 0.5666(2) 0.4249(2) 0.0292(12) Uiso 1.000000 R .
C15A C 0.36244(17) 0.77171(18) 0.54074(18) 0.0180(9) Uani 1.000000 . .
F6A F 0.34201(17) 1.00886(13) 0.27128(14) 0.0533(9) Uani 1.000000 . .
C28A C 0.0755(3) 0.5756(2) 0.6003(2) 0.0393(13) Uani 1.000000 . .
H28A H 0.0650(3) 0.5545(2) 0.6310(2) 0.0471(16) Uiso 1.000000 R .
C18A C 0.3600(2) 0.71492(19) 0.5118(2) 0.0238(10) Uani 1.000000 . .
C33A C 0.0645(2) 0.5763(2) 0.3569(2) 0.0297(11) Uani 1.000000 . .
H33A H 0.0634(2) 0.5370(2) 0.3479(2) 0.0356(14) Uiso 1.000000 R .
C14A C 0.38458(18) 0.76644(18) 0.59121(18) 0.0183(9) Uani 1.000000 . .
H14A H 0.39408(18) 0.72991(18) 0.60470(18) 0.0219(11) Uiso 1.000000 R .
C27A C 0.1310(3) 0.5823(2) 0.5882(2) 0.0391(13) Uani 1.000000 . .
H27A H 0.1594(3) 0.5664(2) 0.6105(2) 0.0469(16) Uiso 1.000000 R .
F4A F 0.26697(16) 0.9666(2) 0.24595(15) 0.0707(13) Uani 1.000000 . .
C23A C 0.18819(18) 0.72749(19) 0.41730(18) 0.0208(9) Uani 1.000000 . .
H23A H 0.17460(18) 0.71341(19) 0.38429(18) 0.0249(11) Uiso 1.000000 R .
C24A C 0.23257(19) 0.76622(19) 0.41807(18) 0.0197(9) Uani 1.000000 . .
H24A H 0.24809(19) 0.77897(19) 0.38533(18) 0.0236(11) Uiso 1.000000 R .
C34A C 0.03837(19) 0.6163(2) 0.3239(2) 0.0281(11) Uani 1.000000 . .
H34A H 0.02015(19) 0.6045(2) 0.2921(2) 0.0337(13) Uiso 1.000000 R .
C19A C 0.25541(18) 0.78730(17) 0.46586(17) 0.0167(9) Uani 1.000000 . .
C30A C 0.0488(2) 0.63075(19) 0.5240(2) 0.0272(11) Uani 1.000000 . .
H30A H 0.0204(2) 0.64819(19) 0.5027(2) 0.0327(13) Uiso 1.000000 R .
C2A C 0.27512(19) 0.90376(18) 0.39888(18) 0.0200(9) Uani 1.000000 . .
F5A F 0.3490(2) 0.93170(16) 0.22715(14) 0.0690(13) Uani 1.000000 . .
C11A C 0.36168(17) 0.87231(17) 0.54956(18) 0.0176(9) Uani 1.000000 . .
C4A C 0.3194(2) 0.92387(18) 0.31564(19) 0.0240(10) Uani 1.000000 . .
C3A C 0.2763(2) 0.93400(18) 0.35186(19) 0.0252(10) Uani 1.000000 . .
H3A H 0.2478(2) 0.96154(18) 0.34446(19) 0.0302(12) Uiso 1.000000 R .
C31A C 0.09289(18) 0.65094(19) 0.41616(18) 0.0190(9) Uani 1.000000 . .
C21A C 0.18304(18) 0.73313(18) 0.51238(18) 0.0178(9) Uani 1.000000 . .
H21A H 0.16465(18) 0.72385(18) 0.54484(18) 0.0214(10) Uiso 1.000000 R .
C17A C 0.41803(19) 0.80729(19) 0.67647(19) 0.0214(10) Uani 1.000000 . .
C29A C 0.0335(3) 0.5993(2) 0.5682(2) 0.0392(13) Uani 1.000000 . .
H29A H -0.0056(3) 0.5940(2) 0.5766(2) 0.0470(16) Uiso 1.000000 R .
F10A F 0.30906(15) 0.95891(13) 0.54904(15) 0.0534(9) Uani 1.000000 . .
F12A F 0.39899(14) 0.96481(12) 0.55176(12) 0.0443(8) Uani 1.000000 . .
F11A F 0.35979(18) 0.93968(12) 0.47909(13) 0.0507(10) Uani 1.000000 . .
F3A F 0.21190(14) 0.97257(13) 0.43194(14) 0.0461(8) Uani 1.000000 . .
C16A C 0.3574(2) 0.93318(19) 0.5311(2) 0.0279(11) Uani 1.000000 . .
C7A C 0.2259(2) 0.9179(2) 0.4348(2) 0.0311(11) Uani 1.000000 . .
F1A F 0.23631(13) 0.90694(12) 0.48631(11) 0.0368(7) Uani 1.000000 . .
F2A F 0.17951(12) 0.88868(14) 0.42186(14) 0.0440(8) Uani 1.000000 . .

loop_
_atom_site_aniso_label
_atom_site_aniso_U_11
_atom_site_aniso_U_22
_atom_site_aniso_U_33
_atom_site_aniso_U_12
_atom_site_aniso_U_13
_atom_site_aniso_U_23
F18B 0.0334(14) 0.0246(13) 0.0160(14) -0.0022(11) -0.0009(11) -0.0010(11)
F9B 0.0442(17) 0.0234(14) 0.0345(18) 0.0032(12) 0.0085(14) -0.0032(13)
F17B 0.066(2) 0.0259(15) 0.0197(16) -0.0154(14) 0.0067(14) -0.0023(12)
F7B 0.0303(16) 0.056(2) 0.045(2) 0.0032(14) 0.0231(14) 0.0153(16)
F8B 0.0229(14) 0.0414(17) 0.0275(17) 0.0075(12) 0.0004(12) 0.0031(13)
F15B 0.0467(18) 0.0540(19) 0.0149(16) -0.0038(14) -0.0037(13) 0.0050(13)
F13B 0.0476(18) 0.0433(18) 0.0265(17) -0.0044(14) -0.0136(14) -0.0126(13)
C17B 0.015(2) 0.047(3) 0.024(3) -0.002(2) -0.0002(19) -0.005(2)
N1B 0.025(2) 0.030(2) 0.021(2) -0.0063(16) -0.0066(16) 0.0031(16)
F16B 0.0397(17) 0.0406(17) 0.046(2) 0.0185(14) -0.0128(15) -0.0133(15)
F11B 0.095(3) 0.0248(15) 0.0279(18) -0.0183(16) 0.0029(17) 0.0019(13)
C4B 0.042(3) 0.028(3) 0.032(3) -0.015(2) -0.009(2) 0.007(2)
C31B 0.015(2) 0.026(2) 0.017(2) -0.0039(17) -0.0032(17) 0.0019(18)
F5B 0.371(11) 0.056(3) 0.031(3) 0.058(4) 0.047(4) 0.022(2)
C34B 0.021(2) 0.045(3) 0.018(3) -0.002(2) -0.0009(19) -0.006(2)
F14B 0.0206(15) 0.103(3) 0.0281(18) 0.0086(16) -0.0072(13) -0.0117(17)
C10B 0.0130(19) 0.026(2) 0.016(2) -0.0016(16) 0.0050(17) -0.0027(18)
C21B 0.014(2) 0.032(2) 0.017(2) -0.0027(17) 0.0030(17) -0.0027(18)
F3B 0.063(2) 0.055(2) 0.050(2) 0.0384(18) -0.0005(17) -0.0031(17)
C24B 0.020(2) 0.031(2) 0.014(2) 0.0014(18) -0.0007(17) 0.0013(18)
C1B 0.020(2) 0.024(2) 0.014(2) -0.0038(18) -0.0017(17) -0.0042(17)
C36B 0.018(2) 0.027(2) 0.027(3) -0.0019(18) -0.0039(19) -0.001(2)
C12B 0.014(2) 0.025(2) 0.022(2) -0.0054(17) 0.0013(18) -0.0078(19)
C22B 0.015(2) 0.029(2) 0.010(2) 0.0013(17) -0.0004(16) 0.0008(17)
C20B 0.022(2) 0.040(3) 0.011(2) 0.0003(19) -0.0014(17) -0.0013(19)
C14B 0.016(2) 0.025(2) 0.023(3) -0.0047(17) 0.0002(18) 0.0022(19)
C2B 0.029(2) 0.025(2) 0.021(2) 0.0002(19) -0.0078(19) -0.0009(18)
C23B 0.018(2) 0.034(2) 0.013(2) 0.0025(18) -0.0037(17) -0.0070(18)
F6B 0.188(6) 0.099(4) 0.078(4) -0.093(4) -0.040(4) 0.061(3)
C3B 0.031(3) 0.027(2) 0.026(3) 0.001(2) -0.006(2) 0.004(2)
C16B 0.029(3) 0.024(2) 0.038(3) -0.0002(19) -0.002(2) -0.002(2)
B1B 0.019(2) 0.021(2) 0.012(2) 0.0046(19) 0.0031(19) -0.0021(19)
C29B 0.045(3) 0.046(3) 0.035(3) -0.019(3) 0.009(3) -0.006(3)
C15B 0.0113(19) 0.024(2) 0.017(2) -0.0042(16) 0.0022(16) 0.0021(18)
C35B 0.017(2) 0.042(3) 0.030(3) 0.002(2) -0.006(2) 0.007(2)
C19B 0.014(2) 0.032(2) 0.017(2) -0.0066(17) -0.0005(17) -0.0022(19)
C33B 0.026(2) 0.033(3) 0.030(3) -0.002(2) -0.002(2) -0.010(2)
F1B 0.052(2) 0.069(2) 0.0271(16) 0.0337(17) 0.0117(14) 0.0047(16)
C18B 0.026(2) 0.025(2) 0.012(2) -0.0012(18) -0.0064(18) -0.0005(18)
F4B 0.098(4) 0.233(8) 0.127(5) 0.034(5) 0.006(4) 0.143(6)
C6B 0.024(2) 0.021(2) 0.020(3) -0.0064(18) 0.0001(19) 0.0027(19)
C11B 0.017(2) 0.027(2) 0.018(2) -0.0003(17) 0.0046(17) -0.0043(18)
C5B 0.037(3) 0.025(2) 0.021(3) -0.008(2) 0.004(2) -0.0012(19)
C7B 0.037(3) 0.055(3) 0.026(3) 0.029(3) -0.001(2) -0.000(2)
F12B 0.077(2) 0.0251(15) 0.0376(18) -0.0050(15) -0.0085(17) -0.0080(13)
C30B 0.030(3) 0.034(3) 0.025(3) -0.008(2) 0.002(2) -0.001(2)
F10B 0.048(2) 0.048(2) 0.090(3) 0.0116(16) -0.0037(19) 0.023(2)
C25B 0.029(2) 0.020(2) 0.018(2) -0.0019(18) -0.0029(19) -0.0027(18)
C32B 0.022(2) 0.028(2) 0.022(2) 0.0014(18) -0.0028(19) 0.0002(19)
C13B 0.013(2) 0.035(3) 0.016(2) -0.0009(18) -0.0019(17) -0.0029(19)
F2B 0.0249(16) 0.076(3) 0.064(2) 0.0085(16) -0.0063(15) -0.001(2)
C8B 0.062(4) 0.030(3) 0.037(4) -0.003(3) -0.010(3) 0.011(3)
C28B 0.071(4) 0.031(3) 0.020(3) -0.017(3) 0.007(3) 0.003(2)
C26B 0.040(3) 0.028(3) 0.032(3) 0.008(2) -0.002(2) -0.005(2)
C9B 0.025(2) 0.030(3) 0.025(3) -0.001(2) 0.011(2) -0.000(2)
C27B 0.077(4) 0.022(3) 0.025(3) 0.005(3) -0.015(3) -0.000(2)
F18A 0.0356(15) 0.0236(13) 0.0122(13) 0.0022(11) -0.0011(11) -0.0038(10)
F8A 0.0235(14) 0.0414(17) 0.0315(18) 0.0062(12) -0.0017(12) 0.0045(13)
F17A 0.0521(18) 0.0189(13) 0.0275(16) -0.0129(12) 0.0045(14) 0.0010(11)
F9A 0.0466(18) 0.0256(15) 0.0328(18) 0.0076(13) 0.0031(13) 0.0007(13)
C22A 0.013(2) 0.0151(19) 0.027(2) 0.0000(15) -0.0049(17) -0.0012(17)
F13A 0.0455(17) 0.0366(16) 0.0191(15) 0.0023(13) -0.0073(13) -0.0094(12)
C13A 0.014(2) 0.025(2) 0.017(2) -0.0036(17) 0.0043(17) -0.0029(18)
F15A 0.0440(18) 0.0481(18) 0.0216(16) -0.0098(14) -0.0049(13) 0.0070(13)
F14A 0.0209(14) 0.0570(19) 0.0337(18) 0.0113(13) -0.0091(12) -0.0027(14)
C5A 0.028(2) 0.024(2) 0.022(3) -0.0106(19) 0.005(2) 0.0017(19)
C6A 0.020(2) 0.020(2) 0.021(3) -0.0051(17) -0.0016(18) -0.0044(18)
C25A 0.025(2) 0.014(2) 0.020(2) -0.0022(17) -0.0001(18) -0.0014(17)
C10A 0.0124(19) 0.018(2) 0.014(2) -0.0031(15) -0.0003(16) 0.0022(16)
C9A 0.028(3) 0.036(3) 0.023(3) 0.001(2) 0.007(2) 0.008(2)
F7A 0.0266(15) 0.0526(19) 0.050(2) 0.0100(14) 0.0212(14) 0.0138(16)
F16A 0.0419(17) 0.0303(15) 0.0403(19) 0.0205(13) -0.0146(14) -0.0134(13)
C12A 0.023(2) 0.021(2) 0.021(2) -0.0011(18) -0.0014(19) -0.0056(19)
N1A 0.0168(18) 0.0244(19) 0.016(2) -0.0054(14) -0.0019(15) 0.0026(15)
C35A 0.025(2) 0.043(3) 0.021(3) -0.001(2) -0.004(2) 0.012(2)
C36A 0.026(2) 0.023(2) 0.026(3) -0.0017(19) -0.002(2) 0.003(2)
B1A 0.017(2) 0.020(2) 0.015(3) 0.0018(18) 0.0026(19) -0.0009(19)
C26A 0.037(3) 0.021(2) 0.019(2) 0.0040(19) -0.0065(19) -0.0001(18)
C1A 0.024(2) 0.015(2) 0.014(2) -0.0042(17) -0.0012(17) 0.0003(16)
C8A 0.050(3) 0.027(3) 0.020(3) -0.002(2) -0.001(2) 0.009(2)
C20A 0.019(2) 0.027(2) 0.013(2) 0.0007(17) -0.0029(17) -0.0026(17)
C32A 0.023(2) 0.026(2) 0.024(3) -0.0001(18) 0.0008(19) 0.0018(19)
C15A 0.017(2) 0.022(2) 0.015(2) -0.0013(16) 0.0003(17) -0.0007(17)
F6A 0.086(3) 0.0307(17) 0.043(2) -0.0141(16) -0.0015(18) 0.0133(14)
C28A 0.065(4) 0.032(3) 0.021(3) -0.016(3) 0.001(3) 0.006(2)
C18A 0.026(2) 0.023(2) 0.022(3) 0.0023(18) -0.0005(19) 0.0020(19)
C33A 0.031(3) 0.034(3) 0.024(3) -0.003(2) 0.004(2) -0.011(2)
C14A 0.021(2) 0.020(2) 0.014(2) 0.0009(17) -0.0008(18) 0.0007(17)
C27A 0.062(4) 0.027(3) 0.029(3) 0.005(2) -0.010(3) 0.004(2)
F4A 0.049(2) 0.114(3) 0.049(2) -0.015(2) -0.0176(17) 0.051(2)
C23A 0.020(2) 0.027(2) 0.015(2) -0.0015(18) -0.0014(17) 0.0009(17)
C24A 0.022(2) 0.024(2) 0.013(2) 0.0007(17) 0.0027(17) 0.0002(17)
C34A 0.023(2) 0.045(3) 0.017(3) -0.012(2) -0.0019(19) -0.003(2)
C19A 0.021(2) 0.020(2) 0.010(2) 0.0036(16) -0.0011(16) 0.0012(16)
C30A 0.034(3) 0.021(2) 0.026(3) -0.0070(19) -0.002(2) 0.0009(19)
C2A 0.022(2) 0.020(2) 0.018(2) -0.0026(17) -0.0019(18) -0.0037(17)
F5A 0.131(4) 0.049(2) 0.027(2) 0.030(2) 0.026(2) 0.0129(16)
C11A 0.014(2) 0.018(2) 0.020(2) -0.0023(16) -0.0008(17) 0.0007(17)
C4A 0.044(3) 0.012(2) 0.016(2) -0.0031(19) -0.004(2) 0.0014(17)
C3A 0.041(3) 0.011(2) 0.024(3) -0.0004(18) -0.007(2) -0.0023(18)
C31A 0.014(2) 0.025(2) 0.018(2) -0.0060(17) 0.0015(16) -0.0004(17)
C21A 0.019(2) 0.022(2) 0.012(2) 0.0007(16) 0.0001(16) 0.0037(16)
C17A 0.021(2) 0.023(2) 0.020(2) 0.0003(17) -0.0015(18) -0.0048(18)
C29A 0.052(3) 0.040(3) 0.026(3) -0.019(3) 0.009(2) -0.001(2)
F10A 0.062(2) 0.0278(15) 0.071(2) 0.0135(15) -0.0016(18) -0.0020(16)
F12A 0.067(2) 0.0260(14) 0.0400(18) -0.0238(14) -0.0192(16) 0.0029(13)
F11A 0.104(3) 0.0229(15) 0.0251(18) -0.0209(16) -0.0114(17) 0.0054(13)
F3A 0.056(2) 0.0352(17) 0.047(2) 0.0228(15) 0.0156(16) 0.0086(14)
C16A 0.038(3) 0.017(2) 0.028(3) -0.0030(19) -0.004(2) -0.0021(19)
C7A 0.029(3) 0.034(3) 0.030(3) 0.009(2) -0.001(2) 0.005(2)
F1A 0.0429(17) 0.0401(17) 0.0273(16) 0.0093(13) 0.0068(13) -0.0033(12)
F2A 0.0212(15) 0.059(2) 0.052(2) 0.0025(14) 0.0023(14) 0.0035(16)

loop_
_atom_type_symbol
_atom_type_scat_dispersion_real
_atom_type_scat_dispersion_imag
_atom_type_scat_source
_atom_type_scat_dispersion_source
H 0.00000 0.00000 'International Tables Volume C Table 6.1.1.4 (pp. 500-502)' 'Henke, Gullikson and Davis, At. Data and Nucl. Data Tables, 1993, 54, 2'
C 0.00347 0.00161 'International Tables Volume C Table 6.1.1.4 (pp. 500-502)' 'Henke, Gullikson and Davis, At. Data and Nucl. Data Tables, 1993, 54, 2'
B 0.00141 0.00067 'International Tables Volume C Table 6.1.1.4 (pp. 500-502)' 'Henke, Gullikson and Davis, At. Data and Nucl. Data Tables, 1993, 54, 2'
F 0.01794 0.01033 'International Tables Volume C Table 6.1.1.4 (pp. 500-502)' 'Henke, Gullikson and Davis, At. Data and Nucl. Data Tables, 1993, 54, 2'
N 0.00653 0.00323 'International Tables Volume C Table 6.1.1.4 (pp. 500-502)' 'Henke, Gullikson and Davis, At. Data and Nucl. Data Tables, 1993, 54, 2'

loop_
_geom_angle_atom_site_label_1
_geom_angle_atom_site_label_2
_geom_angle_atom_site_label_3
_geom_angle
F13B C17B F15B 107.9(4)
F14B C17B F15B 105.7(4)
F14B C17B F13B 107.1(4)
C13B C17B F15B 113.0(4)
C13B C17B F13B 112.2(4)
C13B C17B F14B 110.6(4)
C22B N1B C31B 121.4(4)
C25B N1B C31B 116.6(4)
C25B N1B C22B 121.9(4)
C5B C4B C3B 120.8(5)
C8B C4B C3B 119.2(5)
C8B C4B C5B 119.9(5)
C36B C31B N1B 120.3(4)
C32B C31B N1B 119.5(4)
C32B C31B C36B 120.2(4)
C33B C34B C35B 119.6(5)
C15B C10B B1B 120.6(4)
C11B C10B B1B 124.1(4)
C11B C10B C15B 114.9(4)
C20B C21B C22B 119.7(4)
C19B C24B C23B 122.7(4)
B1B C1B C2B 119.3(4)
C6B C1B C2B 115.0(4)
C6B C1B B1B 125.7(4)
C35B C36B C31B 119.2(4)
C13B C12B C11B 120.3(4)
C21B C22B N1B 121.0(4)
C23B C22B N1B 121.0(4)
C23B C22B C21B 118.0(4)
C19B C20B C21B 122.8(4)
C13B C14B C15B 120.0(4)
C3B C2B C1B 121.9(5)
C7B C2B C1B 125.2(5)
C7B C2B C3B 112.9(4)
C22B C23B C24B 121.1(4)
C2B C3B C4B 119.5(5)
C11B C16B F11B 110.7(4)
F12B C16B F11B 106.2(4)
F12B C16B C11B 112.4(4)
F10B C16B F11B 104.2(4)
F10B C16B C11B 113.4(4)
F10B C16B F12B 109.3(4)
C1B B1B C10B 127.1(4)
C19B B1B C10B 117.2(4)
C19B B1B C1B 115.7(4)
C28B C29B C30B 120.7(5)
C14B C15B C10B 122.6(4)
C18B C15B C10B 124.5(4)
C18B C15B C14B 112.7(4)
C36B C35B C34B 120.5(5)
C20B C19B C24B 115.6(4)
B1B C19B C24B 122.7(4)
B1B C19B C20B 121.7(4)
C32B C33B C34B 120.1(5)
F17B C18B F18B 107.2(4)
F16B C18B F18B 105.3(4)
F16B C18B F17B 105.8(4)
C15B C18B F18B 115.8(4)
C15B C18B F17B 112.0(4)
C15B C18B F16B 110.1(4)
C5B C6B C1B 123.2(4)
C9B C6B C1B 120.3(4)
C9B C6B C5B 116.3(4)
C12B C11B C10B 121.6(4)
C16B C11B C10B 122.5(4)
C16B C11B C12B 115.8(4)
C6B C5B C4B 119.5(5)
C2B C7B F3B 112.2(5)
F1B C7B F3B 107.4(4)
F1B C7B C2B 115.3(4)
F2B C7B F3B 106.6(4)
F2B C7B C2B 109.9(4)
F2B C7B F1B 104.9(5)
C25B C30B C29B 119.8(5)
C30B C25B N1B 119.0(4)
C26B C25B N1B 121.1(4)
C26B C25B C30B 119.8(5)
C33B C32B C31B 120.2(4)
C12B C13B C17B 121.7(4)
C14B C13B C17B 118.0(4)
C14B C13B C12B 120.1(4)
F6B C8B F5B 107.0(7)
F4B C8B F5B 102.5(7)
F4B C8B F6B 102.5(6)
C27B C28B C29B 119.5(5)
C27B C26B C25B 119.1(5)
F7B C9B F9B 106.5(4)
F8B C9B F9B 106.9(4)
F8B C9B F7B 106.3(4)
C6B C9B F9B 111.0(4)
C6B C9B F7B 111.8(4)
C6B C9B F8B 113.9(4)
C26B C27B C28B 121.0(5)
C23A C22A N1A 121.3(4)
C21A C22A N1A 121.0(4)
C21A C22A C23A 117.7(4)
C14A C13A C12A 119.0(4)
C17A C13A C12A 122.1(4)
C17A C13A C14A 118.7(4)
C4A C5A C6A 119.7(4)
C9A C6A C5A 115.4(4)
C1A C6A C5A 122.8(4)
C1A C6A C9A 121.7(4)
C26A C25A N1A 121.4(4)
C30A C25A N1A 119.1(4)
C30A C25A C26A 119.4(4)
C15A C10A B1A 118.9(4)
C11A C10A B1A 126.7(4)
C11A C10A C15A 113.9(4)
F9A C9A F8A 107.3(4)
C6A C9A F8A 112.0(4)
C6A C9A F9A 110.9(4)
F7A C9A F8A 106.8(4)
F7A C9A F9A 107.4(4)
F7A C9A C6A 112.2(4)
C11A C12A C13A 120.7(4)
C25A N1A C22A 122.2(4)
C31A N1A C22A 121.3(4)
C31A N1A C25A 116.3(3)
C34A C35A C36A 120.4(5)
C31A C36A C35A 120.5(5)
C1A B1A C10A 127.9(4)
C19A B1A C10A 116.2(4)
C19A B1A C1A 115.8(4)
C27A C26A C25A 120.2(5)
B1A C1A C6A 126.2(4)
C2A C1A C6A 114.8(4)
C2A C1A B1A 118.6(4)
F4A C8A F6A 105.3(4)
F5A C8A F6A 109.4(5)
F5A C8A F4A 107.6(5)
C4A C8A F6A 111.9(4)
C4A C8A F4A 110.5(4)
C4A C8A F5A 111.8(4)
C21A C20A C19A 123.0(4)
C31A C32A C33A 119.7(5)
C18A C15A C10A 124.7(4)
C14A C15A C10A 123.0(4)
C14A C15A C18A 112.2(4)
C29A C28A C27A 120.4(5)
F17A C18A F18A 108.2(4)
F16A C18A F18A 105.8(4)
F16A C18A F17A 105.6(4)
C15A C18A F18A 115.9(4)
C15A C18A F17A 111.5(4)
C15A C18A F16A 109.2(4)
C34A C33A C32A 120.1(5)
C15A C14A C13A 120.1(4)
C28A C27A C26A 120.3(5)
C24A C23A C22A 120.7(4)
C19A C24A C23A 122.1(4)
C33A C34A C35A 119.7(5)
C20A C19A B1A 124.0(4)
C24A C19A B1A 120.4(4)
C24A C19A C20A 115.6(4)
C29A C30A C25A 119.8(5)
C3A C2A C1A 122.9(4)
C7A C2A C1A 122.4(4)
C7A C2A C3A 114.7(4)
C12A C11A C10A 122.7(4)
C16A C11A C10A 124.0(4)
C16A C11A C12A 113.4(4)
C8A C4A C5A 120.7(5)
C3A C4A C5A 120.3(4)
C3A C4A C8A 119.0(4)
C4A C3A C2A 119.5(4)
C36A C31A N1A 121.7(4)
C32A C31A N1A 118.7(4)
C32A C31A C36A 119.6(4)
C20A C21A C22A 120.8(4)
C13A C17A F13A 112.8(4)
F15A C17A F13A 106.8(4)
F15A C17A C13A 111.9(4)
F14A C17A F13A 107.3(4)
F14A C17A C13A 111.3(4)
F14A C17A F15A 106.4(4)
C30A C29A C28A 119.8(5)
F10A C16A C11A 112.0(4)
F12A C16A C11A 111.0(4)
F12A C16A F10A 103.5(4)
F11A C16A C11A 114.4(4)
F11A C16A F10A 108.3(4)
F11A C16A F12A 107.0(4)
F3A C7A C2A 111.8(4)
F1A C7A C2A 113.4(4)
F1A C7A F3A 106.4(4)
F2A C7A C2A 111.7(4)
F2A C7A F3A 106.4(4)
F2A C7A F1A 106.7(4)

loop_
_geom_bond_atom_site_label_1
_geom_bond_atom_site_label_2
_geom_bond_distance
F18B C18B 1.326(5)
F9B C9B 1.347(6)
F17B C18B 1.340(5)
F7B C9B 1.340(5)
F8B C9B 1.332(6)
F15B C17B 1.328(6)
F13B C17B 1.336(6)
C17B F14B 1.336(5)
C17B C13B 1.506(7)
N1B C31B 1.436(6)
N1B C22B 1.394(6)
N1B C25B 1.425(6)
F16B C18B 1.351(5)
F11B C16B 1.331(7)
C4B C3B 1.368(8)
C4B C5B 1.360(8)
C4B C8B 1.492(8)
C31B C36B 1.393(7)
C31B C32B 1.385(7)
F5B C8B 1.273(8)
C34B C35B 1.378(7)
C34B C33B 1.397(8)
C10B B1B 1.595(7)
C10B C15B 1.424(6)
C10B C11B 1.432(6)
C21B C22B 1.405(6)
C21B C20B 1.388(7)
F3B C7B 1.326(6)
C24B C23B 1.359(7)
C24B C19B 1.408(6)
C1B C2B 1.401(6)
C1B B1B 1.605(7)
C1B C6B 1.410(6)
C36B C35B 1.399(7)
C12B C11B 1.401(7)
C12B C13B 1.372(7)
C22B C23B 1.409(6)
C20B C19B 1.410(6)
C14B C15B 1.383(7)
C14B C13B 1.391(6)
C2B C3B 1.409(7)
C2B C7B 1.509(7)
F6B C8B 1.273(7)
C16B C11B 1.503(7)
C16B F12B 1.300(6)
C16B F10B 1.319(6)
B1B C19B 1.541(7)
C29B C30B 1.393(8)
C29B C28B 1.365(9)
C15B C18B 1.504(6)
C33B C32B 1.382(7)
F1B C7B 1.334(6)
F4B C8B 1.289(8)
C6B C5B 1.382(7)
C6B C9B 1.520(7)
C7B F2B 1.362(7)
C30B C25B 1.386(7)
C25B C26B 1.388(7)
C28B C27B 1.380(9)
C26B C27B 1.393(8)
F18A C18A 1.324(5)
F8A C9A 1.347(6)
F17A C18A 1.329(6)
F9A C9A 1.335(6)
C22A N1A 1.394(5)
C22A C23A 1.392(6)
C22A C21A 1.415(6)
F13A C17A 1.323(5)
C13A C12A 1.372(6)
C13A C14A 1.386(6)
C13A C17A 1.496(6)
F15A C17A 1.339(6)
F14A C17A 1.327(5)
C5A C6A 1.401(7)
C5A C4A 1.377(7)
C6A C9A 1.513(7)
C6A C1A 1.396(6)
C25A N1A 1.427(6)
C25A C26A 1.388(6)
C25A C30A 1.381(7)
C10A B1A 1.612(7)
C10A C15A 1.424(6)
C10A C11A 1.409(6)
C9A F7A 1.329(6)
F16A C18A 1.345(5)
C12A C11A 1.386(7)
N1A C31A 1.433(6)
C35A C36A 1.385(7)
C35A C34A 1.363(7)
C36A C31A 1.381(7)
B1A C1A 1.596(7)
B1A C19A 1.534(7)
C26A C27A 1.383(7)
C1A C2A 1.429(6)
C8A F6A 1.311(6)
C8A F4A 1.358(6)
C8A F5A 1.302(6)
C8A C4A 1.521(7)
C20A C19A 1.412(6)
C20A C21A 1.349(6)
C32A C33A 1.387(7)
C32A C31A 1.386(7)
C15A C18A 1.522(6)
C15A C14A 1.379(6)
C28A C27A 1.348(8)
C28A C29A 1.394(9)
C33A C34A 1.398(8)
C23A C24A 1.385(7)
C24A C19A 1.408(6)
C30A C29A 1.382(7)
C2A C3A 1.381(7)
C2A C7A 1.505(7)
C11A C16A 1.508(6)
C4A C3A 1.383(7)
F10A C16A 1.364(6)
F12A C16A 1.334(6)
F11A C16A 1.319(6)
F3A C7A 1.329(6)
C7A F1A 1.345(6)
C7A F2A 1.329(6)
